data_1562057
loop_
_publ_author_name
'Guan, Mingming'
'Wang, Shiyu'
'Luo, Yao'
'Cao, Weidi'
'Liu, Xiaohua'
'Feng, Xiaoming'

_publ_section_title
;
 Catalytic asymmetric addition of thiols to silyl glyoxylates for
 synthesis of multi-hetero-atom substituted carbon stereocenters.
;
_journal_issue 21
_journal_name_full 'Chemical science'
_journal_page_first 7498
_journal_page_last 7503
_journal_paper_doi 10.1039/d1sc01096d
_journal_volume 12
_journal_year 2021
_chemical_absolute_configuration ad
_chemical_formula_moiety 'C23 H30 O5 S Si'
_chemical_formula_sum 'C23 H30 O5 S Si'
_chemical_formula_weight 446.62
_space_group_crystal_system monoclinic
_space_group_IT_number 4
_space_group_name_Hall 'P 2yb'
_space_group_name_H-M_alt 'P 1 21 1'
_atom_sites_solution_hydrogens mixed
_atom_sites_solution_primary dual
_atom_sites_solution_secondary difmap
_audit_creation_method SHELXL-2018/3
_audit_update_record
;
2021-01-15 deposited with the CCDC.	2021-04-23 downloaded from the CCDC.
;
_cell_angle_alpha 90
_cell_angle_beta 96.7840(10)
_cell_angle_gamma 90
_cell_formula_units_Z 2
_cell_length_a 9.2424(3)
_cell_length_b 8.7534(3)
_cell_length_c 15.2178(4)
_cell_measurement_reflns_used 9929
_cell_measurement_temperature 300(2)
_cell_measurement_theta_max 68.30
_cell_measurement_theta_min 2.92
_cell_volume 1222.54(7)
_computing_cell_refinement 'Bruker SAINT'
_computing_data_collection 'Bruker APEX2'
_computing_data_reduction 'Bruker SAINT'
_computing_molecular_graphics 'Bruker SHELXTL'
_computing_publication_material 'Bruker SHELXTL'
_computing_structure_refinement 'SHELXL-2018/3 (Sheldrick, 2018)'
_computing_structure_solution 'SHELXS-97 (Sheldrick 2008)'
_diffrn_ambient_temperature 300(2)
_diffrn_measured_fraction_theta_full 0.997
_diffrn_measured_fraction_theta_max 0.998
_diffrn_measurement_device_type 'Bruker APEX-II CCD'
_diffrn_measurement_method '\f and \w scans'
_diffrn_radiation_type CuK\a
_diffrn_radiation_wavelength 1.54178
_diffrn_reflns_av_R_equivalents 0.0351
_diffrn_reflns_av_unetI/netI 0.0296
_diffrn_reflns_Laue_measured_fraction_full 0.997
_diffrn_reflns_Laue_measured_fraction_max 0.998
_diffrn_reflns_limit_h_max 11
_diffrn_reflns_limit_h_min -11
_diffrn_reflns_limit_k_max 10
_diffrn_reflns_limit_k_min -9
_diffrn_reflns_limit_l_max 18
_diffrn_reflns_limit_l_min -18
_diffrn_reflns_number 23573
_diffrn_reflns_point_group_measured_fraction_full 0.983
_diffrn_reflns_point_group_measured_fraction_max 0.982
_diffrn_reflns_theta_full 67.679
_diffrn_reflns_theta_max 68.300
_diffrn_reflns_theta_min 2.924
_exptl_absorpt_coefficient_mu 1.889
_exptl_absorpt_correction_T_max 0.8480
_exptl_absorpt_correction_T_min 0.5797
_exptl_absorpt_correction_type none
_exptl_absorpt_process_details 'SADABS (Sheldrick, 2008)'
_exptl_crystal_colour colourless
_exptl_crystal_density_diffrn 1.213
_exptl_crystal_description block
_exptl_crystal_F_000 476
_exptl_crystal_recrystallization_method 'Re-crystallisation from solvent'
_exptl_crystal_size_max 0.486
_exptl_crystal_size_mid 0.179
_exptl_crystal_size_min 0.136
_refine_diff_density_max 0.191
_refine_diff_density_min -0.134
_refine_diff_density_rms 0.025
_refine_ls_abs_structure_details
; 
 Flack x determined using 1944 quotients [(I+)-(I-)]/[(I+)+(I-)] 
 (Parsons, Flack and Wagner, Acta Cryst. B69 (2013) 249-259). 
;
_refine_ls_abs_structure_Flack 0.041(5)
_refine_ls_extinction_method none
_refine_ls_goodness_of_fit_ref 1.071
_refine_ls_hydrogen_treatment mixed
_refine_ls_matrix_type full
_refine_ls_number_parameters 280
_refine_ls_number_reflns 4408
_refine_ls_number_restraints 2
_refine_ls_restrained_S_all 1.071
_refine_ls_R_factor_all 0.0244
_refine_ls_R_factor_gt 0.0240
_refine_ls_shift/su_max 0.001
_refine_ls_shift/su_mean 0.000
_refine_ls_structure_factor_coef Fsqd
_refine_ls_weighting_details 'w=1/[\s^2^(Fo^2^)+(0.0384P)^2^+0.0801P] where P=(Fo^2^+2Fc^2^)/3'
_refine_ls_weighting_scheme calc
_refine_ls_wR_factor_gt 0.0656
_refine_ls_wR_factor_ref 0.0659
_reflns_Friedel_coverage 0.837
_reflns_Friedel_fraction_full 0.966
_reflns_Friedel_fraction_max 0.964
_reflns_number_gt 4343
_reflns_number_total 4408
_reflns_threshold_expression 'I > 2\s(I)'
_cod_data_source_file d1sc01096d2.cif
_cod_data_source_block rpr007
_cod_depositor_comments 'Adding full bibliography for 1562057--1562058.cif.'
_cod_original_sg_symbol_H-M 'P 21'
_cod_database_code 1562057
_shelx_shelxl_version_number 2018/3
_shelx_space_group_comment
; 
The symmetry employed for this shelxl refinement is uniquely defined 
by the following loop, which should always be used as a source of 
symmetry information in preference to the above space-group names. 
They are only intended as comments. 
;
_shelx_estimated_absorpt_t_min 0.460
_shelx_estimated_absorpt_t_max 0.783

loop_
_space_group_symop_operation_xyz
'x, y, z'
'-x, y+1/2, -z'

loop_
_atom_site_label
_atom_site_type_symbol
_atom_site_fract_x
_atom_site_fract_y
_atom_site_fract_z
_atom_site_U_iso_or_equiv
_atom_site_adp_type
_atom_site_occupancy
_atom_site_site_symmetry_order
_atom_site_calc_flag
_atom_site_refinement_flags_posn
_atom_site_refinement_flags_adp
_atom_site_refinement_flags_occupancy
_atom_site_disorder_assembly
_atom_site_disorder_group
Si Si 0.26562(5) 0.44706(5) 0.70443(3) 0.03670(13) Uani 1 1 d . . . . .
S S 0.46768(5) 0.41297(6) 0.87636(3) 0.04792(14) Uani 1 1 d . . . . .
O1 O 0.91452(18) 0.5190(2) 0.97737(12) 0.0614(4) Uani 1 1 d . . . . .
O2 O 0.7702(2) 0.3339(2) 1.01616(14) 0.0743(6) Uani 1 1 d . . . . .
O3 O 0.23930(14) 0.60932(18) 0.85140(9) 0.0444(3) Uani 1 1 d D . . . .
H3O H 0.266(3) 0.687(3) 0.8798(19) 0.068(9) Uiso 1 1 d D . . . .
O4 O 0.45691(19) 0.80372(19) 0.82331(11) 0.0577(4) Uani 1 1 d . . . . .
O5 O 0.52522(14) 0.64490(16) 0.71881(9) 0.0422(3) Uani 1 1 d . . . . .
C1 C 1.0381(3) 0.4174(4) 0.98902(17) 0.0695(7) Uani 1 1 d . . . . .
H1A H 1.124867 0.472952 0.980377 0.104 Uiso 1 1 calc R U . . .
H1B H 1.024028 0.335924 0.946661 0.104 Uiso 1 1 calc R U . . .
H1C H 1.047670 0.375766 1.047774 0.104 Uiso 1 1 calc R U . . .
C2 C 0.7871(2) 0.4641(3) 0.99545(13) 0.0485(5) Uani 1 1 d . . . . .
C3 C 0.6706(3) 0.5840(3) 0.98600(16) 0.0590(6) Uani 1 1 d . . . . .
H3A H 0.680659 0.644658 0.933729 0.071 Uiso 1 1 calc R U . . .
H3B H 0.684340 0.651412 1.036878 0.071 Uiso 1 1 calc R U . . .
C4 C 0.5185(3) 0.5182(4) 0.97849(14) 0.0598(6) Uani 1 1 d . . . . .
H4A H 0.449564 0.600811 0.982246 0.072 Uiso 1 1 calc R U . . .
H4B H 0.511293 0.450436 1.028240 0.072 Uiso 1 1 calc R U . . .
C5 C 0.35440(18) 0.5525(2) 0.80828(11) 0.0361(4) Uani 1 1 d . . . . .
C6 C 0.3950(3) 0.3144(3) 0.65787(16) 0.0585(6) Uani 1 1 d . . . . .
H6A H 0.342418 0.250871 0.613606 0.088 Uiso 1 1 calc R U . . .
H6B H 0.442213 0.251487 0.704371 0.088 Uiso 1 1 calc R U . . .
H6C H 0.466824 0.372556 0.631690 0.088 Uiso 1 1 calc R U . . .
C7 C 0.4511(2) 0.6834(2) 0.78600(12) 0.0384(4) Uani 1 1 d . . . . .
C8 C 0.6231(3) 0.7535(3) 0.68071(17) 0.0543(5) Uani 1 1 d . . . . .
C9 C 0.6726(3) 0.6612(4) 0.60501(18) 0.0701(7) Uani 1 1 d . . . . .
H9A H 0.590004 0.637926 0.562773 0.105 Uiso 1 1 calc R U . . .
H9B H 0.717106 0.567980 0.627728 0.105 Uiso 1 1 calc R U . . .
H9C H 0.741938 0.719595 0.576761 0.105 Uiso 1 1 calc R U . . .
C10 C 0.7504(3) 0.7878(4) 0.7505(2) 0.0788(9) Uani 1 1 d . . . . .
H10A H 0.790769 0.693722 0.774744 0.118 Uiso 1 1 calc R U . . .
H10B H 0.717180 0.848217 0.796764 0.118 Uiso 1 1 calc R U . . .
H10C H 0.823716 0.843174 0.723935 0.118 Uiso 1 1 calc R U . . .
C11 C 0.5376(4) 0.8933(4) 0.6472(3) 0.0959(12) Uani 1 1 d . . . . .
H11A H 0.457449 0.862906 0.604842 0.144 Uiso 1 1 calc R U . . .
H11B H 0.599979 0.961308 0.619492 0.144 Uiso 1 1 calc R U . . .
H11C H 0.501143 0.944368 0.695853 0.144 Uiso 1 1 calc R U . . .
C21 C 0.1092(2) 0.3363(2) 0.74022(12) 0.0425(4) Uani 1 1 d . . . . .
C22 C 0.1240(3) 0.1845(3) 0.76688(15) 0.0549(5) Uani 1 1 d . . . . .
H22A H 0.212527 0.134814 0.765052 0.066 Uiso 1 1 calc R U . . .
C23 C 0.0079(3) 0.1062(3) 0.79621(17) 0.0692(7) Uani 1 1 d . . . . .
H23 H 0.019349 0.004733 0.813860 0.083 Uiso 1 1 calc R U . . .
C24 C -0.1229(3) 0.1774(4) 0.79923(17) 0.0708(8) Uani 1 1 d . . . . .
H24 H -0.199870 0.124303 0.819117 0.085 Uiso 1 1 calc R U . . .
C25 C -0.1412(3) 0.3268(4) 0.77308(17) 0.0629(6) Uani 1 1 d . . . . .
H25 H -0.230312 0.375290 0.775050 0.076 Uiso 1 1 calc R U . . .
C26 C -0.0254(2) 0.4051(3) 0.74365(14) 0.0515(5) Uani 1 1 d . . . . .
H26 H -0.038295 0.506245 0.725754 0.062 Uiso 1 1 calc R U . . .
C31 C 0.19932(19) 0.6010(2) 0.62380(12) 0.0409(4) Uani 1 1 d . . . . .
C32 C 0.2116(3) 0.5842(3) 0.53360(14) 0.0598(6) Uani 1 1 d . . . . .
H32 H 0.252189 0.495357 0.513625 0.072 Uiso 1 1 calc R U . . .
C33 C 0.1645(4) 0.6971(4) 0.47378(16) 0.0752(8) Uani 1 1 d . . . . .
H33 H 0.172000 0.682425 0.413962 0.090 Uiso 1 1 calc R U . . .
C34 C 0.1071(3) 0.8299(4) 0.50103(17) 0.0700(7) Uani 1 1 d . . . . .
H34 H 0.077431 0.906183 0.460311 0.084 Uiso 1 1 calc R U . . .
C35 C 0.0933(3) 0.8502(3) 0.58983(17) 0.0654(6) Uani 1 1 d . . . . .
H35 H 0.053757 0.940141 0.609154 0.078 Uiso 1 1 calc R U . . .
C36 C 0.1388(3) 0.7355(3) 0.65002(14) 0.0528(5) Uani 1 1 d . . . . .
H36 H 0.128281 0.749695 0.709502 0.063 Uiso 1 1 calc R U . . .

loop_
_atom_site_aniso_label
_atom_site_aniso_U_11
_atom_site_aniso_U_22
_atom_site_aniso_U_33
_atom_site_aniso_U_23
_atom_site_aniso_U_13
_atom_site_aniso_U_12
Si 0.0423(2) 0.0351(3) 0.0330(2) -0.00342(18) 0.00562(16) -0.00134(18)
S 0.0523(3) 0.0437(3) 0.0461(2) 0.00875(19) -0.00101(18) -0.0022(2)
O1 0.0608(9) 0.0557(10) 0.0680(10) 0.0002(8) 0.0085(7) -0.0106(7)
O2 0.0687(10) 0.0656(12) 0.0931(13) 0.0351(11) 0.0290(10) 0.0092(9)
O3 0.0437(7) 0.0502(9) 0.0412(7) -0.0108(6) 0.0129(5) -0.0045(6)
O4 0.0735(10) 0.0416(9) 0.0619(9) -0.0104(7) 0.0238(8) -0.0108(7)
O5 0.0456(7) 0.0401(7) 0.0433(7) -0.0004(6) 0.0151(5) -0.0071(6)
C1 0.0548(12) 0.090(2) 0.0644(13) -0.0076(15) 0.0091(10) 0.0009(13)
C2 0.0552(11) 0.0542(13) 0.0353(8) 0.0041(9) 0.0014(7) -0.0005(9)
C3 0.0648(13) 0.0567(14) 0.0514(11) -0.0087(10) -0.0100(10) 0.0074(11)
C4 0.0579(12) 0.0842(17) 0.0365(10) 0.0025(10) 0.0024(8) 0.0151(11)
C5 0.0384(8) 0.0379(10) 0.0327(8) 0.0003(7) 0.0068(7) -0.0015(7)
C6 0.0687(14) 0.0501(13) 0.0587(13) -0.0130(11) 0.0155(11) 0.0081(11)
C7 0.0427(9) 0.0365(10) 0.0360(8) -0.0009(7) 0.0054(7) -0.0028(7)
C8 0.0560(12) 0.0455(12) 0.0663(13) 0.0070(10) 0.0274(10) -0.0077(9)
C9 0.0733(15) 0.0801(19) 0.0630(14) 0.0050(13) 0.0331(12) -0.0056(13)
C10 0.0582(14) 0.080(2) 0.102(2) -0.0232(16) 0.0259(14) -0.0289(14)
C11 0.116(2) 0.067(2) 0.115(3) 0.0448(19) 0.057(2) 0.0194(18)
C21 0.0521(10) 0.0423(10) 0.0322(8) -0.0039(8) 0.0006(7) -0.0111(8)
C22 0.0675(13) 0.0454(12) 0.0502(11) -0.0013(9) 0.0006(9) -0.0103(10)
C23 0.098(2) 0.0491(14) 0.0601(14) 0.0017(11) 0.0062(13) -0.0285(14)
C24 0.0802(19) 0.0752(19) 0.0585(14) -0.0061(12) 0.0141(12) -0.0417(15)
C25 0.0565(12) 0.0754(18) 0.0580(12) -0.0088(12) 0.0109(10) -0.0189(12)
C26 0.0512(10) 0.0527(13) 0.0507(10) -0.0005(10) 0.0068(8) -0.0102(10)
C31 0.0413(9) 0.0471(11) 0.0339(9) 0.0012(8) 0.0025(7) -0.0059(8)
C32 0.0811(15) 0.0626(15) 0.0361(10) -0.0026(10) 0.0086(10) 0.0029(12)
C33 0.100(2) 0.090(2) 0.0348(11) 0.0129(12) 0.0074(12) 0.0024(17)
C34 0.0763(16) 0.0778(19) 0.0539(13) 0.0252(13) -0.0002(11) 0.0050(14)
C35 0.0707(14) 0.0621(15) 0.0629(14) 0.0126(12) 0.0060(11) 0.0161(12)
C36 0.0578(12) 0.0590(14) 0.0418(11) 0.0047(9) 0.0062(9) 0.0114(10)

loop_
_atom_type_symbol
_atom_type_description
_atom_type_scat_dispersion_real
_atom_type_scat_dispersion_imag
_atom_type_scat_source
C C 0.0181 0.0091 'International Tables Vol C Tables 4.2.6.8 and 6.1.1.4'
H H 0.0000 0.0000 'International Tables Vol C Tables 4.2.6.8 and 6.1.1.4'
O O 0.0492 0.0322 'International Tables Vol C Tables 4.2.6.8 and 6.1.1.4'
Si Si 0.2541 0.3302 'International Tables Vol C Tables 4.2.6.8 and 6.1.1.4'
S S 0.3331 0.5567 'International Tables Vol C Tables 4.2.6.8 and 6.1.1.4'

loop_
_geom_angle_atom_site_label_1
_geom_angle_atom_site_label_2
_geom_angle_atom_site_label_3
_geom_angle
_geom_angle_site_symmetry_1
_geom_angle_site_symmetry_3
_geom_angle_publ_flag
C6 Si C21 109.84(11) . . ?
C6 Si C31 111.92(10) . . ?
C21 Si C31 110.98(9) . . ?
C6 Si C5 112.31(10) . . ?
C21 Si C5 106.12(8) . . ?
C31 Si C5 105.47(8) . . ?
C4 S C5 102.51(10) . . ?
C2 O1 C1 117.3(2) . . ?
C7 O5 C8 121.99(16) . . ?
O2 C2 O1 123.0(2) . . ?
O2 C2 C3 125.2(2) . . ?
O1 C2 C3 111.7(2) . . ?
C2 C3 C4 113.1(2) . . ?
C3 C4 S 113.66(16) . . ?
O3 C5 C7 109.61(15) . . ?
O3 C5 S 112.49(12) . . ?
C7 C5 S 108.41(12) . . ?
O3 C5 Si 106.25(11) . . ?
C7 C5 Si 112.56(12) . . ?
S C5 Si 107.55(9) . . ?
O4 C7 O5 125.89(18) . . ?
O4 C7 C5 123.70(17) . . ?
O5 C7 C5 110.40(16) . . ?
O5 C8 C11 109.50(19) . . ?
O5 C8 C10 108.2(2) . . ?
C11 C8 C10 114.0(3) . . ?
O5 C8 C9 102.04(19) . . ?
C11 C8 C9 111.5(3) . . ?
C10 C8 C9 110.9(2) . . ?
C26 C21 C22 117.4(2) . . ?
C26 C21 Si 120.81(17) . . ?
C22 C21 Si 121.73(18) . . ?
C23 C22 C21 120.8(3) . . ?
C24 C23 C22 120.4(3) . . ?
C23 C24 C25 120.3(2) . . ?
C24 C25 C26 119.3(3) . . ?
C21 C26 C25 121.8(2) . . ?
C36 C31 C32 117.1(2) . . ?
C36 C31 Si 122.35(14) . . ?
C32 C31 Si 120.55(18) . . ?
C33 C32 C31 121.1(3) . . ?
C34 C33 C32 121.0(2) . . ?
C33 C34 C35 119.4(2) . . ?
C34 C35 C36 119.7(3) . . ?
C31 C36 C35 121.7(2) . . ?

loop_
_geom_bond_atom_site_label_1
_geom_bond_atom_site_label_2
_geom_bond_distance
_geom_bond_site_symmetry_2
_geom_bond_publ_flag
Si C6 1.865(2) . ?
Si C21 1.874(2) . ?
Si C31 1.876(2) . ?
Si C5 1.9279(18) . ?
S C4 1.820(3) . ?
S C5 1.8454(19) . ?
O1 C2 1.330(3) . ?
O1 C1 1.442(3) . ?
O2 C2 1.197(3) . ?
O3 C5 1.405(2) . ?
O4 C7 1.194(3) . ?
O5 C7 1.340(2) . ?
O5 C8 1.477(2) . ?
C2 C3 1.499(3) . ?
C3 C4 1.511(4) . ?
C5 C7 1.516(3) . ?
C8 C11 1.512(4) . ?
C8 C10 1.519(4) . ?
C8 C9 1.521(4) . ?
C21 C26 1.388(3) . ?
C21 C22 1.392(3) . ?
C22 C23 1.391(4) . ?
C23 C24 1.365(5) . ?
C24 C25 1.372(5) . ?
C25 C26 1.389(3) . ?
C31 C36 1.383(3) . ?
C31 C32 1.398(3) . ?
C32 C33 1.379(4) . ?
C33 C34 1.362(5) . ?
C34 C35 1.384(4) . ?
C35 C36 1.390(3) . ?

loop_
_geom_torsion_atom_site_label_1
_geom_torsion_atom_site_label_2
_geom_torsion_atom_site_label_3
_geom_torsion_atom_site_label_4
_geom_torsion
_geom_torsion_site_symmetry_1
_geom_torsion_site_symmetry_2
_geom_torsion_site_symmetry_3
_geom_torsion_site_symmetry_4
_geom_torsion_publ_flag
C1 O1 C2 O2 -3.9(3) . . . . ?
C1 O1 C2 C3 176.46(19) . . . . ?
O2 C2 C3 C4 -17.1(3) . . . . ?
O1 C2 C3 C4 162.56(18) . . . . ?
C2 C3 C4 S -67.7(2) . . . . ?
C5 S C4 C3 -100.59(19) . . . . ?
C4 S C5 O3 -54.20(15) . . . . ?
C4 S C5 C7 67.18(14) . . . . ?
C4 S C5 Si -170.86(10) . . . . ?
C8 O5 C7 O4 -1.8(3) . . . . ?
C8 O5 C7 C5 177.26(17) . . . . ?
O3 C5 C7 O4 22.1(3) . . . . ?
S C5 C7 O4 -101.0(2) . . . . ?
Si C5 C7 O4 140.15(18) . . . . ?
O3 C5 C7 O5 -156.94(15) . . . . ?
S C5 C7 O5 79.92(16) . . . . ?
Si C5 C7 O5 -38.93(18) . . . . ?
C7 O5 C8 C11 -58.6(3) . . . . ?
C7 O5 C8 C10 66.2(3) . . . . ?
C7 O5 C8 C9 -176.8(2) . . . . ?
C6 Si C21 C26 -154.22(17) . . . . ?
C31 Si C21 C26 -29.94(18) . . . . ?
C5 Si C21 C26 84.15(17) . . . . ?
C6 Si C21 C22 27.79(19) . . . . ?
C31 Si C21 C22 152.08(16) . . . . ?
C5 Si C21 C22 -93.84(17) . . . . ?
C26 C21 C22 C23 -0.4(3) . . . . ?
Si C21 C22 C23 177.66(17) . . . . ?
C21 C22 C23 C24 0.0(4) . . . . ?
C22 C23 C24 C25 0.2(4) . . . . ?
C23 C24 C25 C26 -0.1(4) . . . . ?
C22 C21 C26 C25 0.5(3) . . . . ?
Si C21 C26 C25 -177.58(17) . . . . ?
C24 C25 C26 C21 -0.3(3) . . . . ?
C6 Si C31 C36 -160.63(18) . . . . ?
C21 Si C31 C36 76.27(19) . . . . ?
C5 Si C31 C36 -38.23(18) . . . . ?
C6 Si C31 C32 18.4(2) . . . . ?
C21 Si C31 C32 -104.67(18) . . . . ?
C5 Si C31 C32 140.84(18) . . . . ?
C36 C31 C32 C33 -0.3(4) . . . . ?
Si C31 C32 C33 -179.4(2) . . . . ?
C31 C32 C33 C34 1.3(5) . . . . ?
C32 C33 C34 C35 -1.3(5) . . . . ?
C33 C34 C35 C36 0.4(4) . . . . ?
C32 C31 C36 C35 -0.6(3) . . . . ?
Si C31 C36 C35 178.45(19) . . . . ?
C34 C35 C36 C31 0.6(4) . . . . ?
